data_7224970
loop_
_publ_author_name
'Phukan, Nithi'
'Baruah, Jubaraj B.'

_publ_section_title
;
 Imine-tautomers of aminothiazole derivatives: intriguing aspects of
 chemical reactivities
;
_journal_issue 21
_journal_name_full CrystEngComm
_journal_page_first 3877
_journal_paper_doi 10.1039/C6CE00676K
_journal_volume 18
_journal_year 2016
_chemical_formula_moiety 'C11 H10 N4 O2 S2'
_chemical_formula_sum 'C11 H10 N4 O2 S2'
_chemical_formula_weight 294.35
_chemical_name_systematic
; 
 ? 
;
_space_group_IT_number 2
_symmetry_cell_setting triclinic
_symmetry_space_group_name_Hall '-P 1'
_symmetry_space_group_name_H-M 'P -1'
_atom_sites_solution_hydrogens geom
_atom_sites_solution_primary direct
_atom_sites_solution_secondary difmap
_audit_creation_method SHELXL-97
_audit_update_record
;
2016-01-04 deposited with the CCDC.
2016-04-20 downloaded from the CCDC.
;
_cell_angle_alpha 87.490(5)
_cell_angle_beta 85.965(5)
_cell_angle_gamma 83.479(5)
_cell_formula_units_Z 6
_cell_length_a 10.6976(8)
_cell_length_b 12.5934(9)
_cell_length_c 14.4096(9)
_cell_measurement_reflns_used 1908
_cell_measurement_temperature 296(2)
_cell_measurement_theta_max 24.60
_cell_measurement_theta_min 2.84
_cell_volume 1922.7(2)
_computing_structure_refinement 'SHELXL-97 (Sheldrick, 1997)'
_computing_structure_solution 'SHELXS-97 (Sheldrick, 1990)'
_diffrn_ambient_temperature 296(2)
_diffrn_measured_fraction_theta_full 0.975
_diffrn_measured_fraction_theta_max 0.975
_diffrn_measurement_device_type 'CCD area detector'
_diffrn_measurement_method 'phi and omega scans'
_diffrn_radiation_monochromator graphite
_diffrn_radiation_source 'fine-focus sealed tube'
_diffrn_radiation_type MoK\a
_diffrn_radiation_wavelength 0.71073
_diffrn_reflns_av_R_equivalents 0.0333
_diffrn_reflns_av_sigmaI/netI 0.0608
_diffrn_reflns_limit_h_max 11
_diffrn_reflns_limit_h_min -8
_diffrn_reflns_limit_k_max 14
_diffrn_reflns_limit_k_min -14
_diffrn_reflns_limit_l_max 16
_diffrn_reflns_limit_l_min -17
_diffrn_reflns_number 11109
_diffrn_reflns_theta_full 25.00
_diffrn_reflns_theta_max 25.00
_diffrn_reflns_theta_min 1.63
_exptl_absorpt_coefficient_mu 0.418
_exptl_absorpt_correction_T_max 0.951
_exptl_absorpt_correction_T_min 0.887
_exptl_absorpt_correction_type multi-scan
_exptl_absorpt_process_details multi-scan
_exptl_crystal_colour yellow
_exptl_crystal_density_diffrn 1.525
_exptl_crystal_density_method 'not measured'
_exptl_crystal_description block
_exptl_crystal_F_000 912
_exptl_crystal_size_max 0.32
_exptl_crystal_size_mid 0.24
_exptl_crystal_size_min 0.12
_refine_diff_density_max 0.693
_refine_diff_density_min -0.286
_refine_diff_density_rms 0.075
_refine_ls_extinction_method none
_refine_ls_goodness_of_fit_ref 1.003
_refine_ls_hydrogen_treatment mixed
_refine_ls_matrix_type full
_refine_ls_number_parameters 525
_refine_ls_number_reflns 6599
_refine_ls_number_restraints 0
_refine_ls_restrained_S_all 1.003
_refine_ls_R_factor_all 0.1077
_refine_ls_R_factor_gt 0.0577
_refine_ls_shift/su_max 0.000
_refine_ls_shift/su_mean 0.000
_refine_ls_structure_factor_coef Fsqd
_refine_ls_weighting_details 'calc w=1/[\s^2^(Fo^2^)+(0.0900P)^2^+0.0100P] where P=(Fo^2^+2Fc^2^)/3'
_refine_ls_weighting_scheme calc
_refine_ls_wR_factor_gt 0.1392
_refine_ls_wR_factor_ref 0.1705
_reflns_number_gt 4099
_reflns_number_total 6599
_reflns_threshold_expression >2sigma(I)
_cod_data_source_file c6ce00676k2.cif
_cod_data_source_block 1
_cod_depositor_comments
;
The following automatic conversions were performed:

'_symmetry_cell_setting' value 'Triclinic' changed to 'triclinic'
according to
/usr/data/users/saulius/crontab/automatic-downloads/rss-feeds/RSC/lib/dictionaries/cif_core.dic
dictionary named 'cif_core.dic' version 2.4.2 from 2011-04-26.

Automatic conversion script
Id: cif_fix_values 4268 2015-11-12 08:31:59Z antanas 

 Adding full bibliography for 7224966--7224975.cif.
;
_cod_original_sg_symbol_H-M P-1
_cod_database_code 7224970

loop_
_symmetry_equiv_pos_as_xyz
'x, y, z'
'-x, -y, -z'

loop_
_atom_site_label
_atom_site_type_symbol
_atom_site_fract_x
_atom_site_fract_y
_atom_site_fract_z
_atom_site_U_iso_or_equiv
_atom_site_adp_type
_atom_site_occupancy
_atom_site_symmetry_multiplicity
_atom_site_calc_flag
_atom_site_refinement_flags
S2 S 0.32921(13) 0.41280(9) 0.75115(7) 0.0505(4) Uani 1 1 d .
S1 S 0.29004(13) 0.21107(9) 0.66598(7) 0.0462(4) Uani 1 1 d .
O1 O 0.3446(4) 0.8037(3) 0.2291(2) 0.0740(12) Uani 1 1 d .
O2 O 0.3892(4) 0.9305(3) 0.3136(2) 0.0923(15) Uani 1 1 d .
N3 N 0.3493(4) 0.5644(3) 0.6221(2) 0.0438(10) Uani 1 1 d .
H4A H 0.3623 0.5975 0.6708 0.053 Uiso 1 1 calc R
N2 N 0.3155(4) 0.4036(3) 0.5644(2) 0.0416(10) Uani 1 1 d .
N4 N 0.3664(4) 0.8386(4) 0.3042(3) 0.0526(12) Uani 1 1 d .
N1 N 0.2951(4) 0.2479(3) 0.4921(2) 0.0492(11) Uani 1 1 d .
H1 H 0.2987 0.2796 0.4381 0.059 Uiso 1 1 calc R
C6 C 0.3515(4) 0.6272(3) 0.5393(3) 0.0408(12) Uani 1 1 d .
C7 C 0.3910(4) 0.7266(3) 0.5473(3) 0.0377(12) Uani 1 1 d .
H7 H 0.4140 0.7468 0.6045 0.045 Uiso 1 1 calc R
C8 C 0.3968(5) 0.7973(3) 0.4701(3) 0.0489(13) Uani 1 1 d .
H8 H 0.4249 0.8639 0.4753 0.059 Uiso 1 1 calc R
C9 C 0.3601(5) 0.7673(4) 0.3856(3) 0.0448(13) Uani 1 1 d .
C10 C 0.3204(5) 0.6687(4) 0.3781(3) 0.0564(15) Uani 1 1 d .
H10 H 0.2958 0.6494 0.3211 0.068 Uiso 1 1 calc R
C11 C 0.3162(5) 0.5968(4) 0.4539(3) 0.0548(15) Uani 1 1 d .
H11 H 0.2902 0.5296 0.4477 0.066 Uiso 1 1 calc R
C5 C 0.3299(4) 0.4590(3) 0.6387(3) 0.0379(12) Uani 1 1 d .
C4 C 0.3011(4) 0.3001(4) 0.5710(3) 0.0379(12) Uani 1 1 d .
C2 C 0.2784(5) 0.1050(3) 0.5932(3) 0.0485(13) Uani 1 1 d .
C3 C 0.2829(5) 0.1401(4) 0.5036(3) 0.0498(14) Uani 1 1 d .
H3A H 0.2782 0.0960 0.4542 0.060 Uiso 1 1 calc R
C1 C 0.2703(5) -0.0045(4) 0.6335(3) 0.0688(17) Uani 1 1 d .
H1A H 0.2454 -0.0489 0.5872 0.103 Uiso 1 1 calc R
H1B H 0.2092 -0.0018 0.6856 0.103 Uiso 1 1 calc R
H1C H 0.3511 -0.0335 0.6538 0.103 Uiso 1 1 calc R
S3 S 0.34197(12) 0.96388(9) -0.11628(7) 0.0443(4) Uani 1 1 d .
S4 S 0.35006(14) 0.75398(9) -0.20123(7) 0.0520(4) Uani 1 1 d .
O3 O 0.2791(4) 0.2501(3) 0.2470(2) 0.0733(12) Uani 1 1 d .
O4 O 0.3561(3) 0.3676(3) 0.3234(2) 0.0631(11) Uani 1 1 d .
N8 N 0.3200(4) 0.3362(3) 0.2505(3) 0.0517(12) Uani 1 1 d .
N7 N 0.3369(4) 0.6025(3) -0.0705(2) 0.0419(10) Uani 1 1 d .
H7A H 0.3343 0.5666 -0.1196 0.050 Uiso 1 1 calc R
N6 N 0.3436(4) 0.7681(3) -0.0130(2) 0.0436(10) Uani 1 1 d .
N5 N 0.3452(4) 0.9293(3) 0.0576(2) 0.0423(10) Uani 1 1 d .
C17 C 0.3330(4) 0.5420(3) 0.0129(3) 0.0360(11) Uani 1 1 d .
C22 C 0.2818(5) 0.4448(3) 0.0107(3) 0.0463(13) Uani 1 1 d .
H22 H 0.2507 0.4253 -0.0440 0.056 Uiso 1 1 calc R
C21 C 0.2770(5) 0.3777(3) 0.0885(3) 0.0456(13) Uani 1 1 d .
H21 H 0.2408 0.3141 0.0874 0.055 Uiso 1 1 calc R
C20 C 0.3267(4) 0.4066(4) 0.1682(3) 0.0398(12) Uani 1 1 d .
C19 C 0.3786(5) 0.5008(4) 0.1721(3) 0.0460(13) Uani 1 1 d .
H19 H 0.4116 0.5186 0.2266 0.055 Uiso 1 1 calc R
C18 C 0.3815(4) 0.5692(3) 0.0947(3) 0.0448(13) Uani 1 1 d .
H18 H 0.4159 0.6335 0.0972 0.054 Uiso 1 1 calc R
C16 C 0.3441(4) 0.7100(3) -0.0874(3) 0.0371(11) Uani 1 1 d .
C15 C 0.3440(4) 0.8743(3) -0.0207(3) 0.0392(12) Uani 1 1 d .
C13 C 0.3447(4) 1.0722(3) -0.0443(3) 0.0420(12) Uani 1 1 d .
C14 C 0.3468(4) 1.0381(3) 0.0454(3) 0.0466(13) Uani 1 1 d .
H14 H 0.3491 1.0836 0.0943 0.056 Uiso 1 1 calc R
C12 C 0.3484(5) 1.1817(3) -0.0859(3) 0.0595(16) Uani 1 1 d .
H12A H 0.2640 1.2137 -0.0944 0.089 Uiso 1 1 calc R
H12B H 0.3957 1.1781 -0.1451 0.089 Uiso 1 1 calc R
H12C H 0.3880 1.2240 -0.0452 0.089 Uiso 1 1 calc R
S5 S 0.02677(13) 0.87838(9) 0.10967(7) 0.0435(4) Uani 1 1 d .
S6 S 0.01003(13) 0.67168(9) 0.02282(7) 0.0457(4) Uani 1 1 d .
O6 O -0.0012(4) 0.2906(3) 0.5501(2) 0.0660(11) Uani 1 1 d .
O5 O -0.0582(4) 0.1668(3) 0.4701(2) 0.0744(12) Uani 1 1 d .
N9 N 0.0414(4) 0.8390(3) 0.2816(3) 0.0488(12) Uani 1 1 d .
N10 N 0.0264(4) 0.6819(3) 0.2093(2) 0.0402(10) Uani 1 1 d .
N11 N 0.0012(3) 0.5189(3) 0.1524(2) 0.0390(10) Uani 1 1 d .
H11A H -0.0046 0.4833 0.1035 0.047 Uiso 1 1 calc R
N12 N -0.0261(4) 0.2557(3) 0.4758(3) 0.0497(11) Uani 1 1 d .
C28 C -0.0035(4) 0.4587(3) 0.2357(3) 0.0365(11) Uani 1 1 d .
C29 C 0.0436(5) 0.4862(3) 0.3186(3) 0.0456(13) Uani 1 1 d .
H29 H 0.0793 0.5499 0.3214 0.055 Uiso 1 1 calc R
C30 C 0.0367(5) 0.4183(3) 0.3960(3) 0.0444(13) Uani 1 1 d .
H30 H 0.0683 0.4362 0.4511 0.053 Uiso 1 1 calc R
C31 C -0.0161(5) 0.3249(3) 0.3926(3) 0.0407(12) Uani 1 1 d .
C32 C -0.0646(5) 0.2959(3) 0.3118(3) 0.0467(13) Uani 1 1 d .
H32 H -0.1024 0.2330 0.3105 0.056 Uiso 1 1 calc R
C33 C -0.0559(5) 0.3618(3) 0.2335(3) 0.0451(13) Uani 1 1 d .
H33 H -0.0852 0.3419 0.1782 0.054 Uiso 1 1 calc R
C27 C 0.0135(4) 0.6256(3) 0.1350(3) 0.0379(11) Uani 1 1 d .
C26 C 0.0314(4) 0.7862(3) 0.2038(3) 0.0380(12) Uani 1 1 d .
C25 C 0.0469(5) 0.9473(4) 0.2700(3) 0.0526(14) Uani 1 1 d .
H25 H 0.0545 0.9912 0.3191 0.063 Uiso 1 1 calc R
C24 C 0.0405(5) 0.9837(3) 0.1822(3) 0.0459(13) Uani 1 1 d .
C23 C 0.0365(5) 1.0956(3) 0.1440(3) 0.0615(16) Uani 1 1 d .
H23A H -0.0489 1.1227 0.1330 0.092 Uiso 1 1 calc R
H23B H 0.0875 1.0971 0.0865 0.092 Uiso 1 1 calc R
H23C H 0.0684 1.1393 0.1878 0.092 Uiso 1 1 calc R
H5A H 0.346(4) 0.897(3) 0.118(3) 0.043(12) Uiso 1 1 d .
H9A H 0.040(4) 0.803(3) 0.330(3) 0.044(14) Uiso 1 1 d .

loop_
_atom_site_aniso_label
_atom_site_aniso_U_11
_atom_site_aniso_U_22
_atom_site_aniso_U_33
_atom_site_aniso_U_23
_atom_site_aniso_U_13
_atom_site_aniso_U_12
S2 0.0827(12) 0.0411(8) 0.0292(6) 0.0041(5) -0.0071(6) -0.0134(6)
S1 0.0684(11) 0.0374(7) 0.0337(7) 0.0026(5) -0.0031(6) -0.0114(6)
O1 0.114(4) 0.075(3) 0.0318(19) 0.0121(18) -0.0085(19) -0.009(2)
O2 0.164(5) 0.055(3) 0.066(3) 0.027(2) -0.030(2) -0.045(3)
N3 0.069(3) 0.038(2) 0.0245(19) 0.0023(16) -0.0045(17) -0.0107(19)
N2 0.058(3) 0.042(2) 0.0260(19) 0.0007(17) -0.0043(17) -0.0117(19)
N4 0.059(4) 0.060(3) 0.038(2) 0.014(2) 0.000(2) -0.007(2)
N1 0.076(4) 0.041(2) 0.031(2) 0.0044(18) -0.0070(19) -0.007(2)
C6 0.057(4) 0.032(3) 0.033(2) 0.000(2) -0.002(2) -0.003(2)
C7 0.060(4) 0.031(3) 0.024(2) -0.0017(19) -0.007(2) -0.008(2)
C8 0.064(4) 0.035(3) 0.050(3) -0.002(2) -0.006(2) -0.018(2)
C9 0.059(4) 0.040(3) 0.033(3) 0.009(2) 0.002(2) -0.005(2)
C10 0.089(5) 0.051(3) 0.030(3) 0.005(2) -0.013(2) -0.008(3)
C11 0.091(5) 0.043(3) 0.034(3) -0.001(2) -0.015(2) -0.015(3)
C5 0.042(4) 0.039(3) 0.035(2) 0.003(2) -0.006(2) -0.010(2)
C4 0.042(4) 0.040(3) 0.032(2) 0.004(2) -0.005(2) -0.008(2)
C2 0.060(4) 0.040(3) 0.046(3) -0.002(2) -0.005(2) -0.011(2)
C3 0.068(4) 0.039(3) 0.045(3) -0.004(2) -0.007(2) -0.013(2)
C1 0.109(6) 0.037(3) 0.061(3) 0.001(3) 0.000(3) -0.016(3)
S3 0.0674(11) 0.0356(7) 0.0310(6) 0.0033(5) -0.0073(5) -0.0096(6)
S4 0.0855(12) 0.0420(8) 0.0303(6) 0.0033(5) -0.0067(6) -0.0147(6)
O3 0.103(4) 0.056(3) 0.064(2) 0.0158(19) -0.012(2) -0.029(2)
O4 0.091(3) 0.069(3) 0.0309(18) 0.0107(17) -0.0122(18) -0.017(2)
N8 0.060(4) 0.051(3) 0.043(3) 0.006(2) -0.001(2) -0.005(2)
N7 0.064(3) 0.029(2) 0.033(2) 0.0035(16) -0.0026(18) -0.0079(18)
N6 0.064(3) 0.036(2) 0.031(2) 0.0027(17) -0.0035(18) -0.0124(19)
N5 0.061(3) 0.038(2) 0.029(2) 0.0032(18) -0.0006(18) -0.0125(18)
C17 0.040(4) 0.037(3) 0.031(2) -0.003(2) -0.0018(19) -0.001(2)
C22 0.072(4) 0.036(3) 0.033(3) -0.001(2) -0.006(2) -0.015(2)
C21 0.067(4) 0.032(3) 0.039(3) 0.001(2) -0.003(2) -0.012(2)
C20 0.054(4) 0.036(3) 0.028(2) 0.006(2) 0.000(2) -0.002(2)
C19 0.063(4) 0.047(3) 0.031(2) -0.002(2) -0.011(2) -0.010(2)
C18 0.058(4) 0.032(3) 0.046(3) -0.001(2) -0.008(2) -0.013(2)
C16 0.043(4) 0.037(3) 0.032(2) 0.000(2) -0.004(2) -0.008(2)
C15 0.050(4) 0.040(3) 0.028(2) -0.001(2) -0.003(2) -0.010(2)
C13 0.050(4) 0.036(3) 0.041(3) 0.001(2) -0.002(2) -0.008(2)
C14 0.064(4) 0.036(3) 0.040(3) -0.005(2) -0.001(2) -0.006(2)
C12 0.093(5) 0.036(3) 0.047(3) 0.001(2) -0.003(3) -0.002(3)
S5 0.0646(11) 0.0335(7) 0.0329(6) 0.0010(5) -0.0026(5) -0.0090(5)
S6 0.0711(11) 0.0378(7) 0.0297(6) 0.0034(5) -0.0079(5) -0.0116(6)
O6 0.103(4) 0.061(2) 0.0347(19) 0.0071(17) -0.0112(19) -0.014(2)
O5 0.108(4) 0.061(3) 0.060(2) 0.0224(19) -0.018(2) -0.039(2)
N9 0.080(4) 0.040(3) 0.028(2) 0.000(2) -0.001(2) -0.015(2)
N10 0.055(3) 0.036(2) 0.031(2) 0.0007(17) -0.0029(17) -0.0112(18)
N11 0.061(3) 0.032(2) 0.0246(19) -0.0021(16) -0.0027(16) -0.0079(18)
N12 0.058(3) 0.050(3) 0.042(2) 0.012(2) -0.007(2) -0.010(2)
C28 0.045(4) 0.036(3) 0.029(2) -0.0005(19) -0.0019(19) -0.005(2)
C29 0.066(4) 0.031(3) 0.043(3) 0.001(2) -0.012(2) -0.012(2)
C30 0.065(4) 0.037(3) 0.033(3) 0.003(2) -0.013(2) -0.007(2)
C31 0.059(4) 0.032(3) 0.030(2) 0.002(2) -0.004(2) -0.002(2)
C32 0.063(4) 0.037(3) 0.043(3) 0.001(2) -0.005(2) -0.014(2)
C33 0.067(4) 0.037(3) 0.034(3) -0.002(2) -0.008(2) -0.015(2)
C27 0.040(4) 0.036(3) 0.037(3) -0.002(2) -0.002(2) -0.004(2)
C26 0.050(4) 0.031(3) 0.033(2) 0.002(2) -0.003(2) -0.009(2)
C25 0.078(5) 0.036(3) 0.046(3) -0.007(2) -0.002(2) -0.014(2)
C24 0.065(4) 0.031(3) 0.042(3) 0.000(2) 0.000(2) -0.009(2)
C23 0.090(5) 0.037(3) 0.056(3) 0.001(2) -0.001(3) -0.007(3)

loop_
_atom_type_symbol
_atom_type_description
_atom_type_scat_dispersion_real
_atom_type_scat_dispersion_imag
_atom_type_scat_source
C C 0.0033 0.0016 'International Tables Vol C Tables 4.2.6.8 and 6.1.1.4'
N N 0.0061 0.0033 'International Tables Vol C Tables 4.2.6.8 and 6.1.1.4'
O O 0.0106 0.0060 'International Tables Vol C Tables 4.2.6.8 and 6.1.1.4'
S S 0.1246 0.1234 'International Tables Vol C Tables 4.2.6.8 and 6.1.1.4'
H H 0.0000 0.0000 'International Tables Vol C Tables 4.2.6.8 and 6.1.1.4'

loop_
_geom_angle_atom_site_label_1
_geom_angle_atom_site_label_2
_geom_angle_atom_site_label_3
_geom_angle
C4 S1 C2 91.5(2)
C5 N3 C6 131.1(4)
C5 N3 H4A 114.5
C6 N3 H4A 114.5
C4 N2 C5 121.9(4)
O2 N4 O1 123.5(4)
O2 N4 C9 118.8(4)
O1 N4 C9 117.6(4)
C4 N1 C3 115.7(4)
C4 N1 H1 122.2
C3 N1 H1 122.2
C7 C6 C11 120.0(4)
C7 C6 N3 114.7(4)
C11 C6 N3 125.3(4)
C6 C7 C8 120.4(4)
C6 C7 H7 119.8
C8 C7 H7 119.8
C9 C8 C7 119.3(4)
C9 C8 H8 120.3
C7 C8 H8 120.3
C10 C9 C8 120.1(4)
C10 C9 N4 119.4(4)
C8 C9 N4 120.5(4)
C9 C10 C11 121.3(4)
C9 C10 H10 119.4
C11 C10 H10 119.4
C10 C11 C6 118.9(4)
C10 C11 H11 120.6
C6 C11 H11 120.6
N2 C5 N3 116.2(4)
N2 C5 S2 127.0(3)
N3 C5 S2 116.8(3)
N2 C4 N1 118.5(4)
N2 C4 S1 132.2(3)
N1 C4 S1 109.3(3)
C3 C2 C1 129.8(4)
C3 C2 S1 110.0(3)
C1 C2 S1 120.1(3)
C2 C3 N1 113.6(4)
C2 C3 H3A 123.2
N1 C3 H3A 123.2
C2 C1 H1A 109.5
C2 C1 H1B 109.5
H1A C1 H1B 109.5
C2 C1 H1C 109.5
H1A C1 H1C 109.5
H1B C1 H1C 109.5
C15 S3 C13 91.4(2)
O3 N8 O4 122.1(4)
O3 N8 C20 120.4(4)
O4 N8 C20 117.5(4)
C16 N7 C17 130.8(3)
C16 N7 H7A 114.6
C17 N7 H7A 114.6
C16 N6 C15 121.2(4)
C15 N5 C14 116.1(4)
C15 N5 H5A 123(2)
C14 N5 H5A 120(2)
C18 C17 N7 124.7(4)
C18 C17 C22 119.0(4)
N7 C17 C22 116.1(4)
C21 C22 C17 120.7(4)
C21 C22 H22 119.6
C17 C22 H22 119.6
C22 C21 C20 118.8(4)
C22 C21 H21 120.6
C20 C21 H21 120.6
C19 C20 C21 121.7(4)
C19 C20 N8 119.7(4)
C21 C20 N8 118.6(4)
C20 C19 C18 119.6(4)
C20 C19 H19 120.2
C18 C19 H19 120.2
C19 C18 C17 120.1(4)
C19 C18 H18 120.0
C17 C18 H18 120.0
N6 C16 N7 115.9(3)
N6 C16 S4 127.4(3)
N7 C16 S4 116.7(3)
N6 C15 N5 118.6(4)
N6 C15 S3 132.5(3)
N5 C15 S3 108.9(3)
C14 C13 C12 129.6(4)
C14 C13 S3 110.3(3)
C12 C13 S3 120.0(3)
C13 C14 N5 113.2(4)
C13 C14 H14 123.4
N5 C14 H14 123.4
C13 C12 H12A 109.5
C13 C12 H12B 109.5
H12A C12 H12B 109.5
C13 C12 H12C 109.5
H12A C12 H12C 109.5
H12B C12 H12C 109.5
C26 S5 C24 91.6(2)
C26 N9 C25 116.1(4)
C26 N9 H9A 116(3)
C25 N9 H9A 128(3)
C26 N10 C27 122.4(4)
C27 N11 C28 130.9(3)
C27 N11 H11A 114.6
C28 N11 H11A 114.6
O5 N12 O6 122.5(4)
O5 N12 C31 119.8(4)
O6 N12 C31 117.8(4)
N11 C28 C29 125.0(4)
N11 C28 C33 116.1(4)
C29 C28 C33 118.9(4)
C30 C29 C28 119.6(4)
C30 C29 H29 120.2
C28 C29 H29 120.2
C31 C30 C29 120.6(4)
C31 C30 H30 119.7
C29 C30 H30 119.7
C30 C31 C32 121.2(4)
C30 C31 N12 119.9(4)
C32 C31 N12 118.9(4)
C33 C32 C31 118.8(4)
C33 C32 H32 120.6
C31 C32 H32 120.6
C32 C33 C28 120.9(4)
C32 C33 H33 119.5
C28 C33 H33 119.5
N10 C27 N11 115.8(4)
N10 C27 S6 127.0(3)
N11 C27 S6 117.2(3)
N10 C26 N9 119.6(4)
N10 C26 S5 132.0(3)
N9 C26 S5 108.4(3)
C24 C25 N9 113.9(4)
C24 C25 H25 123.0
N9 C25 H25 123.0
C25 C24 C23 129.2(4)
C25 C24 S5 110.1(3)
C23 C24 S5 120.7(3)
C24 C23 H23A 109.5
C24 C23 H23B 109.5
H23A C23 H23B 109.5
C24 C23 H23C 109.5
H23A C23 H23C 109.5
H23B C23 H23C 109.5

loop_
_geom_bond_atom_site_label_1
_geom_bond_atom_site_label_2
_geom_bond_distance
S2 C5 1.698(4)
S1 C4 1.737(4)
S1 C2 1.755(4)
O1 N4 1.232(4)
O2 N4 1.225(5)
N3 C5 1.375(5)
N3 C6 1.402(5)
N3 H4A 0.8600
N2 C4 1.328(5)
N2 C5 1.329(5)
N4 C9 1.448(5)
N1 C4 1.347(5)
N1 C3 1.380(5)
N1 H1 0.8600
C6 C7 1.379(6)
C6 C11 1.394(5)
C7 C8 1.397(5)
C7 H7 0.9300
C8 C9 1.385(6)
C8 H8 0.9300
C9 C10 1.369(6)
C10 C11 1.389(6)
C10 H10 0.9300
C11 H11 0.9300
C2 C3 1.345(5)
C2 C1 1.482(6)
C3 H3A 0.9300
C1 H1A 0.9600
C1 H1B 0.9600
C1 H1C 0.9600
S3 C15 1.741(4)
S3 C13 1.754(4)
S4 C16 1.707(4)
O3 N8 1.219(5)
O4 N8 1.240(4)
N8 C20 1.452(5)
N7 C16 1.375(5)
N7 C17 1.396(5)
N7 H7A 0.8600
N6 C16 1.324(5)
N6 C15 1.338(5)
N5 C15 1.351(5)
N5 C14 1.376(5)
N5 H5A 0.95(4)
C17 C18 1.391(5)
C17 C22 1.399(6)
C22 C21 1.376(5)
C22 H22 0.9300
C21 C20 1.378(5)
C21 H21 0.9300
C20 C19 1.371(6)
C19 C18 1.380(5)
C19 H19 0.9300
C18 H18 0.9300
C13 C14 1.345(5)
C13 C12 1.482(6)
C14 H14 0.9300
C12 H12A 0.9600
C12 H12B 0.9600
C12 H12C 0.9600
S5 C26 1.746(4)
S5 C24 1.749(4)
S6 C27 1.695(4)
O6 N12 1.232(4)
O5 N12 1.216(5)
N9 C26 1.345(5)
N9 C25 1.374(6)
N9 H9A 0.82(4)
N10 C26 1.319(5)
N10 C27 1.333(5)
N11 C27 1.376(5)
N11 C28 1.393(5)
N11 H11A 0.8600
N12 C31 1.456(5)
C28 C29 1.400(5)
C28 C33 1.402(6)
C29 C30 1.379(5)
C29 H29 0.9300
C30 C31 1.365(6)
C30 H30 0.9300
C31 C32 1.388(5)
C32 C33 1.375(5)
C32 H32 0.9300
C33 H33 0.9300
C25 C24 1.330(5)
C25 H25 0.9300
C24 C23 1.488(6)
C23 H23A 0.9600
C23 H23B 0.9600
C23 H23C 0.9600

loop_
_geom_torsion_atom_site_label_1
_geom_torsion_atom_site_label_2
_geom_torsion_atom_site_label_3
_geom_torsion_atom_site_label_4
_geom_torsion
C5 N3 C6 C7 -171.5(4)
C5 N3 C6 C11 9.4(8)
C11 C6 C7 C8 -0.4(7)
N3 C6 C7 C8 -179.6(4)
C6 C7 C8 C9 1.2(7)
C7 C8 C9 C10 -0.9(7)
C7 C8 C9 N4 -179.3(4)
O2 N4 C9 C10 172.4(5)
O1 N4 C9 C10 -5.5(7)
O2 N4 C9 C8 -9.1(7)
O1 N4 C9 C8 173.0(4)
C8 C9 C10 C11 -0.2(8)
N4 C9 C10 C11 178.3(4)
C9 C10 C11 C6 0.9(7)
C7 C6 C11 C10 -0.6(7)
N3 C6 C11 C10 178.4(4)
C4 N2 C5 N3 177.3(4)
C4 N2 C5 S2 -1.6(7)
C6 N3 C5 N2 3.1(7)
C6 N3 C5 S2 -177.8(4)
C5 N2 C4 N1 -175.8(4)
C5 N2 C4 S1 2.9(7)
C3 N1 C4 N2 178.6(4)
C3 N1 C4 S1 -0.4(5)
C2 S1 C4 N2 -178.5(5)
C2 S1 C4 N1 0.3(3)
C4 S1 C2 C3 -0.2(4)
C4 S1 C2 C1 177.8(4)
C1 C2 C3 N1 -177.7(5)
S1 C2 C3 N1 0.0(5)
C4 N1 C3 C2 0.3(6)
C16 N7 C17 C18 -25.3(7)
C16 N7 C17 C22 158.1(4)
C18 C17 C22 C21 1.3(7)
N7 C17 C22 C21 178.1(4)
C17 C22 C21 C20 -1.8(7)
C22 C21 C20 C19 1.1(7)
C22 C21 C20 N8 179.2(4)
O3 N8 C20 C19 -176.8(5)
O4 N8 C20 C19 3.8(6)
O3 N8 C20 C21 5.0(7)
O4 N8 C20 C21 -174.4(4)
C21 C20 C19 C18 0.0(7)
N8 C20 C19 C18 -178.0(4)
C20 C19 C18 C17 -0.6(7)
N7 C17 C18 C19 -176.6(4)
C22 C17 C18 C19 -0.1(7)
C15 N6 C16 N7 -176.7(4)
C15 N6 C16 S4 2.1(7)
C17 N7 C16 N6 -2.4(7)
C17 N7 C16 S4 178.7(4)
C16 N6 C15 N5 -179.1(4)
C16 N6 C15 S3 1.5(7)
C14 N5 C15 N6 179.4(4)
C14 N5 C15 S3 -1.1(5)
C13 S3 C15 N6 -179.9(5)
C13 S3 C15 N5 0.6(3)
C15 S3 C13 C14 -0.1(4)
C15 S3 C13 C12 178.1(4)
C12 C13 C14 N5 -178.4(4)
S3 C13 C14 N5 -0.5(5)
C15 N5 C14 C13 1.1(6)
C27 N11 C28 C29 -21.9(7)
C27 N11 C28 C33 160.3(4)
N11 C28 C29 C30 -178.1(4)
C33 C28 C29 C30 -0.5(7)
C28 C29 C30 C31 -0.3(7)
C29 C30 C31 C32 -0.3(7)
C29 C30 C31 N12 -178.1(4)
O5 N12 C31 C30 -170.7(5)
O6 N12 C31 C30 9.2(7)
O5 N12 C31 C32 11.4(7)
O6 N12 C31 C32 -168.7(4)
C30 C31 C32 C33 1.7(7)
N12 C31 C32 C33 179.5(4)
C31 C32 C33 C28 -2.5(7)
N11 C28 C33 C32 179.7(4)
C29 C28 C33 C32 1.9(7)
C26 N10 C27 N11 -175.8(4)
C26 N10 C27 S6 3.9(7)
C28 N11 C27 N10 1.8(7)
C28 N11 C27 S6 -177.8(4)
C27 N10 C26 N9 178.4(4)
C27 N10 C26 S5 -1.3(7)
C25 N9 C26 N10 179.6(4)
C25 N9 C26 S5 -0.7(5)
C24 S5 C26 N10 -179.7(5)
C24 S5 C26 N9 0.6(3)
C26 N9 C25 C24 0.4(7)
N9 C25 C24 C23 176.3(5)
N9 C25 C24 S5 0.0(6)
C26 S5 C24 C25 -0.3(4)
C26 S5 C24 C23 -177.0(4)
